data_4021184
loop_
_publ_author_name
'David J. Connolly'
'Patrick M. Lacey'
'Mary McCarthy'
'Cormac P. Saunders'
'Anne-Marie Carroll'
'Richard Goddard'
'Patrick J. Guiry'

_publ_section_title
;
 Preparation and Resolution of a Modular Class of
 Axially Chiral Quinazoline-Containing Ligands and
 Their Application in Asymmetric Rhodium-Catalyzed
 Olefin Hydroboration
;
_journal_name_full 'Journal of Organic Chemistry'
_journal_page_first 6572
_journal_page_last 6589
_journal_paper_doi 10.1021/jo049195+
_journal_volume 69
_journal_year 2004
_chemical_absolute_configuration rmad
_chemical_formula_moiety 'C44 H37 N3 P Pd 1+, P F6 1-, 2(C H Cl3)'
_chemical_formula_sum 'C46 H39 Cl6 F6 N3 P2 Pd'
_chemical_formula_weight 1128.84
_space_group_IT_number 19
_symmetry_cell_setting orthorhombic
_symmetry_Int_Tables_number 19
_symmetry_space_group_name_Hall 'P 2ac 2ab'
_symmetry_space_group_name_H-M 'P 21 21 21'
_cell_angle_alpha 90.00
_cell_angle_beta 90.00
_cell_angle_gamma 90.00
_cell_formula_units_Z 4
_cell_length_a 13.2070(7)
_cell_length_b 13.9716(8)
_cell_length_c 25.6685(14)
_cell_measurement_temperature 100
_cell_volume 4736.4(5)
_diffrn_ambient_temperature 100
_exptl_crystal_density_diffrn 1.583
_cod_database_code 4021184

loop_
_symmetry_equiv_pos_as_xyz
'x, y, z'
'-x+1/2, -y, z+1/2'
'-x, y+1/2, -z+1/2'
'x+1/2, -y+1/2, -z'

loop_
_atom_site_label
_atom_site_type_symbol
_atom_site_fract_x
_atom_site_fract_y
_atom_site_fract_z
_atom_site_U_iso_or_equiv
_atom_site_adp_type
_atom_site_occupancy
_atom_site_symmetry_multiplicity
_atom_site_calc_flag
_atom_site_refinement_flags
_atom_site_disorder_assembly
_atom_site_disorder_group
C1 C 0.7514(4) 1.0681(5) 0.9077(3) 0.0218(15) Uani 1 1 d . . .
C2 C 0.7387(5) 1.0689(5) 0.8179(3) 0.0217(16) Uani 1 1 d . . .
H2 H 0.7396 1.0335 0.7872 0.026 Uiso 1 1 calc R . .
C3 C 0.7225(4) 1.2129(4) 0.8588(3) 0.0235(15) Uani 1 1 d . . .
C4 C 0.7049(4) 1.3118(5) 0.8563(3) 0.0308(15) Uani 1 1 d . . .
H4 H 0.6914 1.3405 0.8243 0.037 Uiso 1 1 calc R . .
C5 C 0.7076(5) 1.3657(5) 0.9000(3) 0.0361(18) Uani 1 1 d . . .
H5 H 0.6948 1.4310 0.8979 0.043 Uiso 1 1 calc R . .
C6 C 0.7294(5) 1.3242(5) 0.9486(3) 0.0326(17) Uani 1 1 d . . .
H6 H 0.7344 1.3628 0.9779 0.039 Uiso 1 1 calc R . .
C7 C 0.7435(5) 1.2282(5) 0.9532(2) 0.0245(16) Uani 1 1 d . . .
H7 H 0.7558 1.2012 0.9857 0.029 Uiso 1 1 calc R . .
C8 C 0.7393(5) 1.1689(4) 0.9079(2) 0.0199(15) Uani 1 1 d . . .
C9 C 0.7690(5) 1.0171(5) 0.9582(2) 0.0201(15) Uani 1 1 d . . .
C10 C 0.8613(4) 0.9724(4) 0.9678(2) 0.0223(15) Uani 1 1 d . . .
C11 C 0.8835(5) 0.9407(4) 1.0193(2) 0.0218(15) Uani 1 1 d . . .
H11 H 0.9461 0.9132 1.0264 0.026 Uiso 1 1 calc R . .
C12 C 0.8144(5) 0.9502(5) 1.0583(2) 0.0261(16) Uani 1 1 d . . .
H12 H 0.8326 0.9343 1.0922 0.031 Uiso 1 1 calc R . .
C13 C 0.7166(5) 0.9833(5) 1.0483(2) 0.0238(15) Uani 1 1 d . . .
C14 C 0.6393(5) 0.9842(5) 1.0859(2) 0.0307(17) Uani 1 1 d . . .
H14 H 0.6547 0.9640 1.1195 0.037 Uiso 1 1 calc R . .
C15 C 0.5437(5) 1.0129(5) 1.0755(3) 0.0309(17) Uani 1 1 d . . .
H15 H 0.4948 1.0122 1.1016 0.037 Uiso 1 1 calc R . .
C16 C 0.5188(5) 1.0440(5) 1.0248(3) 0.0301(17) Uani 1 1 d . . .
H16 H 0.4527 1.0617 1.0170 0.036 Uiso 1 1 calc R . .
C17 C 0.5926(5) 1.0481(5) 0.9869(3) 0.0271(16) Uani 1 1 d . . .
H17 H 0.5761 1.0710 0.9540 0.033 Uiso 1 1 calc R . .
C18 C 0.6922(5) 1.0185(4) 0.9972(2) 0.0213(15) Uani 1 1 d . . .
C19 C 0.9965(4) 1.0651(4) 0.8969(2) 0.0214(15) Uani 1 1 d . . .
C20 C 0.9972(4) 1.0949(4) 0.8449(2) 0.0218(15) Uani 1 1 d . . .
H20 H 0.9798 1.0520 0.8187 0.026 Uiso 1 1 calc R . .
C21 C 1.0235(5) 1.1881(5) 0.8324(2) 0.0266(15) Uani 1 1 d . . .
H21 H 1.0241 1.2080 0.7978 0.032 Uiso 1 1 calc R . .
C22 C 1.0488(5) 1.2510(5) 0.8714(2) 0.0321(17) Uani 1 1 d . . .
H22 H 1.0642 1.3140 0.8629 0.039 Uiso 1 1 calc R . .
C23 C 1.0519(5) 1.2232(5) 0.9228(3) 0.0301(17) Uani 1 1 d . . .
H23 H 1.0712 1.2657 0.9489 0.036 Uiso 1 1 calc R . .
C24 C 1.0249(4) 1.1284(4) 0.9346(2) 0.0204(14) Uani 1 1 d . . .
H24 H 1.0264 1.1083 0.9691 0.024 Uiso 1 1 calc R . .
C25 C 1.0453(5) 0.8760(5) 0.9416(2) 0.0221(14) Uani 1 1 d . . .
C26 C 1.1429(5) 0.9087(5) 0.9502(2) 0.0289(17) Uani 1 1 d . . .
H26 H 1.1613 0.9704 0.9404 0.035 Uiso 1 1 calc R . .
C27 C 1.2126(5) 0.8486(6) 0.9734(3) 0.043(2) Uani 1 1 d . . .
H27 H 1.2787 0.8696 0.9786 0.052 Uiso 1 1 calc R . .
C28 C 1.1851(7) 0.7572(6) 0.9891(3) 0.044(2) Uani 1 1 d . . .
H28 H 1.2322 0.7180 1.0056 0.053 Uiso 1 1 calc R . .
C29 C 1.0884(6) 0.7242(5) 0.9803(3) 0.0399(19) Uani 1 1 d . . .
H29 H 1.0697 0.6628 0.9904 0.048 Uiso 1 1 calc R . .
C30 C 1.0203(5) 0.7835(5) 0.9564(2) 0.0287(17) Uani 1 1 d . . .
H30 H 0.9552 0.7612 0.9499 0.034 Uiso 1 1 calc R . .
C31 C 0.9233(5) 0.7716(4) 0.8347(2) 0.0228(15) Uani 1 1 d . . .
C32 C 1.0313(4) 0.7709(5) 0.8281(2) 0.0204(14) Uani 1 1 d . . .
H32 H 1.0692 0.8251 0.8360 0.024 Uiso 1 1 calc R . .
C33 C 1.0776(5) 0.6907(4) 0.8103(2) 0.0214(15) Uani 1 1 d . . .
H33 H 1.1470 0.6920 0.8042 0.026 Uiso 1 1 calc R . .
C34 C 1.0236(4) 0.6057(5) 0.8006(2) 0.0188(13) Uani 1 1 d . . .
C35 C 1.0712(5) 0.5197(5) 0.7849(2) 0.0213(15) Uani 1 1 d . . .
H35 H 1.1412 0.5183 0.7813 0.026 Uiso 1 1 calc R . .
C36 C 1.0173(5) 0.4395(5) 0.7749(2) 0.0244(15) Uani 1 1 d . . .
H36 H 1.0508 0.3842 0.7643 0.029 Uiso 1 1 calc R . .
C37 C 0.9119(5) 0.4385(5) 0.7803(2) 0.0238(15) Uani 1 1 d . . .
H37 H 0.8755 0.3828 0.7737 0.029 Uiso 1 1 calc R . .
C38 C 0.8628(5) 0.5200(4) 0.7953(2) 0.0227(15) Uani 1 1 d . . .
H38 H 0.7928 0.5192 0.7988 0.027 Uiso 1 1 calc R . .
C39 C 0.9160(4) 0.6055(5) 0.8055(2) 0.0188(13) Uani 1 1 d . . .
C40 C 0.8680(5) 0.6935(5) 0.8215(2) 0.0225(15) Uani 1 1 d . . .
C41 C 0.7547(5) 0.7016(4) 0.8277(2) 0.0193(15) Uani 1 1 d . . .
H41 H 0.7224 0.6587 0.8024 0.023 Uiso 1 1 calc R . .
C42 C 0.7211(5) 0.6731(5) 0.8812(2) 0.0294(17) Uani 1 1 d . . .
H42A H 0.6488 0.6786 0.8837 0.044 Uiso 1 1 calc R . .
H42B H 0.7522 0.7144 0.9065 0.044 Uiso 1 1 calc R . .
H42C H 0.7408 0.6081 0.8879 0.044 Uiso 1 1 calc R . .
C43 C 0.6237(4) 0.8300(5) 0.8300(3) 0.0301(17) Uani 1 1 d . . .
H43A H 0.6179 0.8247 0.8672 0.045 Uiso 1 1 calc R . .
H43B H 0.5758 0.7878 0.8137 0.045 Uiso 1 1 calc R . .
H43C H 0.6100 0.8947 0.8196 0.045 Uiso 1 1 calc R . .
C44 C 0.7320(5) 0.8126(5) 0.7559(2) 0.0254(15) Uani 1 1 d . . .
H44A H 0.7983 0.7957 0.7438 0.038 Uiso 1 1 calc R . .
H44B H 0.7173 0.8775 0.7463 0.038 Uiso 1 1 calc R . .
H44C H 0.6828 0.7707 0.7405 0.038 Uiso 1 1 calc R . .
C45 C 1.0796(5) 0.7199(5) 1.3827(3) 0.0290(17) Uani 1 1 d . . .
H45 H 1.0513 0.6577 1.3727 0.035 Uiso 1 1 calc R . .
C46 C 1.3550(6) 0.9523(6) 0.8301(3) 0.045(2) Uani 1 1 d . . .
H46 H 1.4009 0.9830 0.8052 0.054 Uiso 1 1 calc R . .
Cl1 Cl 1.03440(14) 0.80659(13) 1.33893(7) 0.0378(5) Uani 1 1 d . . .
Cl2 Cl 1.21116(15) 0.71162(19) 1.38061(8) 0.0576(7) Uani 1 1 d . . .
Cl3 Cl 1.04047(15) 0.74555(15) 1.44667(7) 0.0480(5) Uani 1 1 d . . .
Cl4 Cl 1.32906(19) 0.83585(16) 0.80860(9) 0.0678(7) Uani 1 1 d . . .
Cl5 Cl 1.41429(16) 0.94969(18) 0.89222(8) 0.0550(6) Uani 1 1 d . . .
Cl6 Cl 1.24195(14) 1.01968(16) 0.83336(7) 0.0480(5) Uani 1 1 d . . .
F1 F 0.9974(3) 0.9971(3) 1.13979(15) 0.0446(11) Uani 1 1 d . . .
F2 F 1.1007(3) 0.9789(3) 1.20932(16) 0.0427(11) Uani 1 1 d . . .
F3 F 0.9831(3) 0.8665(3) 1.19038(18) 0.0571(12) Uani 1 1 d . . .
F4 F 0.9779(3) 1.0899(3) 1.21073(15) 0.0374(10) Uani 1 1 d . . .
F5 F 0.9631(3) 0.9599(3) 1.26167(14) 0.0395(10) Uani 1 1 d . . .
F6 F 0.8593(3) 0.9788(3) 1.19221(14) 0.0412(10) Uani 1 1 d . . .
N1 N 0.7553(3) 1.0194(4) 0.8635(2) 0.0213(12) Uani 1 1 d . . .
N2 N 0.7222(4) 1.1593(4) 0.8135(2) 0.0264(14) Uani 1 1 d . . .
N3 N 0.7281(4) 0.8032(4) 0.8137(2) 0.0204(12) Uani 1 1 d . . .
P1 P 0.94668(12) 0.94909(12) 0.91287(6) 0.0210(4) Uani 1 1 d . . .
P2 P 0.98018(13) 0.97738(14) 1.20063(7) 0.0280(4) Uani 1 1 d . . .
Pd Pd 0.83926(3) 0.88556(3) 0.853906(18) 0.01946(11) Uani 1 1 d . . .

loop_
_atom_site_aniso_label
_atom_site_aniso_U_11
_atom_site_aniso_U_22
_atom_site_aniso_U_33
_atom_site_aniso_U_23
_atom_site_aniso_U_13
_atom_site_aniso_U_12
C1 0.013(3) 0.027(4) 0.025(4) -0.005(3) 0.006(3) 0.001(3)
C2 0.013(3) 0.031(4) 0.022(4) 0.001(3) 0.000(3) -0.002(3)
C3 0.020(3) 0.021(3) 0.030(4) 0.007(3) 0.006(3) 0.004(3)
C4 0.029(4) 0.026(4) 0.037(4) 0.002(4) 0.009(4) 0.002(3)
C5 0.041(4) 0.019(4) 0.048(5) -0.003(4) 0.000(3) -0.001(3)
C6 0.043(5) 0.020(4) 0.035(4) -0.008(3) 0.000(3) -0.005(3)
C7 0.024(4) 0.027(4) 0.022(4) 0.001(3) -0.001(3) -0.005(3)
C8 0.020(4) 0.013(3) 0.026(4) 0.004(3) 0.000(3) 0.002(3)
C9 0.022(4) 0.018(3) 0.021(4) -0.002(3) -0.004(3) -0.003(3)
C10 0.027(4) 0.017(3) 0.023(3) 0.000(3) -0.005(3) -0.006(3)
C11 0.026(4) 0.021(4) 0.018(3) 0.000(3) -0.008(3) -0.003(3)
C12 0.036(4) 0.026(4) 0.016(3) 0.000(3) -0.003(3) -0.010(3)
C13 0.040(4) 0.018(3) 0.013(3) -0.005(3) -0.001(3) 0.002(3)
C14 0.049(5) 0.025(4) 0.018(3) -0.009(3) 0.015(3) -0.008(4)
C15 0.038(5) 0.027(4) 0.028(4) -0.003(3) 0.013(3) -0.007(4)
C16 0.029(4) 0.029(4) 0.032(4) 0.001(3) 0.003(3) -0.002(3)
C17 0.034(4) 0.018(4) 0.029(4) -0.001(3) 0.008(3) -0.005(3)
C18 0.029(4) 0.010(3) 0.025(4) -0.002(3) -0.001(3) 0.000(3)
C19 0.017(3) 0.020(3) 0.026(4) -0.008(3) -0.005(3) -0.004(3)
C20 0.022(3) 0.021(4) 0.022(4) 0.006(3) 0.002(3) 0.002(3)
C21 0.037(4) 0.021(4) 0.022(4) 0.002(3) -0.002(3) 0.007(3)
C22 0.036(4) 0.027(4) 0.033(4) 0.003(3) -0.003(3) -0.005(3)
C23 0.033(4) 0.028(4) 0.029(4) -0.011(3) -0.004(3) -0.005(3)
C24 0.025(3) 0.019(4) 0.017(3) 0.002(3) 0.003(3) -0.001(3)
C25 0.030(4) 0.016(3) 0.021(3) -0.001(3) -0.002(3) 0.003(3)
C26 0.029(4) 0.031(4) 0.027(4) -0.004(3) 0.001(3) -0.001(3)
C27 0.031(4) 0.061(6) 0.039(4) -0.007(4) -0.012(4) 0.022(4)
C28 0.073(7) 0.034(5) 0.025(4) -0.001(4) -0.014(4) 0.014(4)
C29 0.056(5) 0.029(4) 0.034(4) -0.006(4) -0.007(4) 0.010(4)
C30 0.029(4) 0.030(4) 0.027(4) 0.000(3) -0.009(3) 0.002(3)
C31 0.036(4) 0.020(4) 0.013(3) -0.001(3) -0.002(3) 0.001(3)
C32 0.016(3) 0.026(4) 0.019(3) 0.004(3) -0.004(3) -0.007(3)
C33 0.018(3) 0.021(4) 0.025(4) 0.002(3) 0.003(3) 0.000(3)
C34 0.024(3) 0.019(3) 0.014(3) -0.003(3) -0.002(2) 0.005(3)
C35 0.019(4) 0.034(4) 0.010(3) 0.001(3) 0.001(3) 0.003(3)
C36 0.034(4) 0.017(4) 0.023(4) -0.002(3) 0.002(3) 0.002(3)
C37 0.025(4) 0.022(4) 0.025(4) -0.005(3) 0.001(3) 0.000(3)
C38 0.025(4) 0.018(3) 0.026(4) 0.007(3) -0.004(3) 0.000(3)
C39 0.026(3) 0.025(4) 0.006(3) 0.005(3) 0.000(2) -0.002(3)
C40 0.024(4) 0.022(4) 0.022(3) 0.005(3) -0.001(3) -0.002(3)
C41 0.023(4) 0.015(3) 0.020(3) 0.001(3) 0.001(3) -0.003(3)
C42 0.031(4) 0.029(4) 0.029(4) 0.002(3) 0.003(3) 0.000(3)
C43 0.028(4) 0.020(4) 0.042(4) -0.010(3) -0.001(3) 0.001(3)
C44 0.035(4) 0.020(4) 0.022(4) -0.001(3) -0.007(3) -0.004(3)
C45 0.041(4) 0.016(4) 0.030(4) 0.001(3) 0.006(3) -0.004(3)
C46 0.040(5) 0.054(5) 0.042(4) 0.007(4) -0.002(4) 0.006(4)
Cl1 0.0355(10) 0.0369(10) 0.0408(11) 0.0087(8) -0.0006(8) 0.0044(9)
Cl2 0.0365(12) 0.0920(19) 0.0443(12) 0.0193(12) 0.0063(9) 0.0214(12)
Cl3 0.0541(13) 0.0585(14) 0.0314(10) -0.0017(10) 0.0110(9) 0.0073(11)
Cl4 0.0538(14) 0.0502(13) 0.0993(18) -0.0143(13) 0.0055(14) -0.0100(12)
Cl5 0.0385(12) 0.0764(17) 0.0501(13) 0.0111(12) -0.0049(10) 0.0029(11)
Cl6 0.0362(11) 0.0662(14) 0.0415(11) 0.0006(10) -0.0014(9) 0.0054(10)
F1 0.045(2) 0.057(3) 0.032(2) -0.004(2) 0.0083(19) -0.001(2)
F2 0.024(2) 0.050(3) 0.054(3) -0.002(2) 0.0023(19) 0.005(2)
F3 0.060(3) 0.027(3) 0.084(3) -0.016(2) 0.010(2) 0.004(2)
F4 0.041(2) 0.026(2) 0.045(2) -0.0014(18) 0.0050(19) 0.0042(19)
F5 0.040(2) 0.041(3) 0.037(2) 0.014(2) 0.0030(19) -0.003(2)
F6 0.026(2) 0.059(3) 0.039(2) -0.007(2) -0.0013(18) 0.003(2)
N1 0.016(3) 0.022(3) 0.026(3) 0.004(3) 0.002(2) 0.002(2)
N2 0.028(3) 0.024(3) 0.028(3) 0.003(3) -0.003(3) -0.002(3)
N3 0.015(3) 0.018(3) 0.028(3) -0.004(2) -0.002(2) 0.002(2)
P1 0.0253(9) 0.0178(9) 0.0200(9) -0.0015(7) -0.0012(7) -0.0001(7)
P2 0.0254(10) 0.0271(10) 0.0314(11) 0.0002(9) 0.0023(8) 0.0035(8)
Pd 0.0203(2) 0.0173(2) 0.0208(2) -0.0011(2) -0.0016(2) 0.0001(2)

loop_
_geom_bond_atom_site_label_1
_geom_bond_atom_site_label_2
_geom_bond_distance
_geom_bond_site_symmetry_2
_geom_bond_publ_flag
C1 N1 1.323(8) . y
C1 C8 1.418(8) . y
C1 C9 1.497(9) . y
C2 N2 1.286(8) . y
C2 N1 1.379(8) . y
C3 N2 1.382(8) . y
C3 C4 1.402(8) . y
C3 C8 1.420(9) . y
C4 C5 1.353(9) . y
C5 C6 1.405(9) . y
C6 C7 1.359(9) . y
C7 C8 1.428(9) . y
C9 C10 1.392(8) . y
C9 C18 1.426(8) . y
C10 C11 1.424(8) . y
C10 P1 1.835(6) . y
C11 C12 1.361(8) . y
C12 C13 1.396(9) . y
C13 C14 1.404(8) . y
C13 C18 1.437(8) . y
C14 C15 1.351(9) . y
C15 C16 1.412(9) . y
C16 C17 1.377(9) . y
C17 C18 1.404(9) . y
C19 C24 1.362(8) . y
C19 C20 1.399(8) . y
C19 P1 1.797(6) . y
C20 C21 1.386(9) . y
C21 C22 1.374(9) . y
C22 C23 1.376(9) . y
C23 C24 1.405(9) . y
C25 C26 1.385(8) . y
C25 C30 1.387(9) . y
C25 P1 1.811(6) . y
C26 C27 1.382(9) . y
C27 C28 1.388(11) . y
C28 C29 1.377(11) . y
C29 C30 1.369(9) . y
C31 C40 1.355(9) . y
C31 C32 1.437(9) . y
C31 Pd 2.002(6) . y
C32 C33 1.356(9) . y
C33 C34 1.408(9) . y
C34 C35 1.415(9) . y
C34 C39 1.427(8) . y
C35 C36 1.352(9) . y
C36 C37 1.399(8) . y
C37 C38 1.366(8) . y
C38 C39 1.410(9) . y
C39 C40 1.443(9) . y
C40 C41 1.510(9) . y
C41 C42 1.497(8) . y
C41 N3 1.506(8) . y
C43 N3 1.488(7) . y
C44 N3 1.491(7) . y
C45 Cl2 1.743(7) . y
C45 Cl1 1.757(7) . y
C45 Cl3 1.758(7) . y
C46 Cl4 1.752(8) . y
C46 Cl6 1.767(8) . y
C46 Cl5 1.778(7) . y
F1 P2 1.602(4) . y
F2 P2 1.608(4) . y
F3 P2 1.571(4) . y
F4 P2 1.594(4) . y
F5 P2 1.602(4) . y
F6 P2 1.611(4) . y
N1 Pd 2.189(5) . y
N3 Pd 2.132(5) . y
P1 Pd 2.2564(17) . y
